data_7108165
loop_
_publ_author_name
'Cai-Yan Gao'
'Xin He'
'Liang Zhao'
'Mei-Xiang Wang'

_publ_section_title
;
 Dual templated synthesis of silver acetylide cluster-encapsulated
 supramolecular boxes
;
_journal_name_full Chem.Commun.
_journal_page_first 8368
_journal_paper_doi 10.1039/c2cc33757f
_journal_volume 48
_journal_year 2012
_chemical_formula_sum 'C59 H56 Ag5 B3 F12 N16 O2'
_chemical_formula_weight 1820.98
_chemical_name_systematic
;
?
;
_space_group_IT_number 2
_symmetry_cell_setting triclinic
_symmetry_space_group_name_Hall '-P 1'
_symmetry_space_group_name_H-M 'P -1'
_atom_sites_solution_hydrogens geom
_atom_sites_solution_primary direct
_atom_sites_solution_secondary difmap
_audit_creation_method SHELXL-97
_cell_angle_alpha 76.29(3)
_cell_angle_beta 84.39(3)
_cell_angle_gamma 83.27(3)
_cell_formula_units_Z 2
_cell_length_a 13.020(3)
_cell_length_b 15.085(3)
_cell_length_c 18.935(4)
_cell_measurement_reflns_used 9413
_cell_measurement_temperature 173(2)
_cell_measurement_theta_max 25.3388
_cell_measurement_theta_min 1.3961
_cell_volume 3578.7(14)
_computing_cell_refinement 'CrystalClear (Rigaku Inc., 2007)'
_computing_data_collection 'CrystalClear (Rigaku Inc., 2007)'
_computing_data_reduction 'CrystalClear (Rigaku Inc., 2007)'
_computing_molecular_graphics 'XP in Siemens SHELXTL (Sheldrick, 1994)'
_computing_publication_material 'SHELX97 (Sheldrick, 1997)'
_computing_structure_refinement 'SHELXL-97 (Sheldrick, 1997)'
_computing_structure_solution 'SHELXS-97 (Sheldrick, 1990)'
_diffrn_ambient_temperature 173(2)
_diffrn_measured_fraction_theta_full 0.998
_diffrn_measured_fraction_theta_max 0.998
_diffrn_measurement_device_type 'Saturn724+ CCD'
_diffrn_measurement_method '\w scans at fixed \c = 45\%'
_diffrn_radiation_monochromator Confocal
_diffrn_radiation_source 'Rotating Anode'
_diffrn_radiation_type MoK\a
_diffrn_radiation_wavelength 0.71073
_diffrn_reflns_av_R_equivalents 0.0728
_diffrn_reflns_av_sigmaI/netI 0.0875
_diffrn_reflns_limit_h_max 15
_diffrn_reflns_limit_h_min -15
_diffrn_reflns_limit_k_max 18
_diffrn_reflns_limit_k_min -17
_diffrn_reflns_limit_l_max 22
_diffrn_reflns_limit_l_min -22
_diffrn_reflns_number 37536
_diffrn_reflns_theta_full 25.30
_diffrn_reflns_theta_max 25.30
_diffrn_reflns_theta_min 2.07
_exptl_absorpt_coefficient_mu 1.427
_exptl_absorpt_correction_T_max 0.8177
_exptl_absorpt_correction_T_min 0.7217
_exptl_absorpt_correction_type numerical
_exptl_absorpt_process_details 'CrystalClear (Rigaku Inc., 2007)'
_exptl_crystal_colour Yellow
_exptl_crystal_density_diffrn 1.690
_exptl_crystal_density_method 'not measured'
_exptl_crystal_description Block
_exptl_crystal_F_000 1792
_exptl_crystal_size_max 0.32
_exptl_crystal_size_mid 0.14
_exptl_crystal_size_min 0.13
_refine_diff_density_max 0.786
_refine_diff_density_min -0.816
_refine_diff_density_rms 0.150
_refine_ls_extinction_method none
_refine_ls_goodness_of_fit_ref 1.076
_refine_ls_hydrogen_treatment constr
_refine_ls_matrix_type full
_refine_ls_number_parameters 925
_refine_ls_number_reflns 13007
_refine_ls_number_restraints 132
_refine_ls_restrained_S_all 1.074
_refine_ls_R_factor_all 0.1146
_refine_ls_R_factor_gt 0.0824
_refine_ls_shift/su_max 0.000
_refine_ls_shift/su_mean 0.000
_refine_ls_structure_factor_coef Fsqd
_refine_ls_weighting_details 'calc w=1/[\s^2^(Fo^2^)+(0.0862P)^2^+19.2149P] where P=(Fo^2^+2Fc^2^)/3'
_refine_ls_weighting_scheme calc
_refine_ls_wR_factor_gt 0.1978
_refine_ls_wR_factor_ref 0.2173
_reflns_number_gt 9412
_reflns_number_total 13007
_reflns_threshold_expression >2sigma(I)
_cod_data_source_file c2cc33757f.txt
_cod_data_source_block y2
_cod_original_cell_volume 3578.9(12)
_cod_original_sg_symbol_H-M P-1
_cod_database_code 7108165

loop_
_symmetry_equiv_pos_as_xyz
'x, y, z'
'-x, -y, -z'

loop_
_atom_site_label
_atom_site_type_symbol
_atom_site_fract_x
_atom_site_fract_y
_atom_site_fract_z
_atom_site_U_iso_or_equiv
_atom_site_adp_type
_atom_site_occupancy
_atom_site_symmetry_multiplicity
_atom_site_calc_flag
_atom_site_refinement_flags
_atom_site_disorder_assembly
_atom_site_disorder_group
Ag1 Ag 0.23197(8) 1.05833(7) 0.26280(5) 0.0607(3) Uani 1 1 d . . .
Ag2 Ag 0.17543(7) 0.86900(6) 0.31873(4) 0.0510(3) Uani 1 1 d . . .
Ag3 Ag 0.22345(7) 0.85525(6) 0.16281(4) 0.0508(2) Uani 1 1 d . . .
Ag4 Ag 0.34038(6) 0.68381(5) 0.14713(4) 0.0408(2) Uani 1 1 d . . .
Ag5 Ag 0.15688(6) 0.61650(5) 0.10154(4) 0.0428(2) Uani 1 1 d . . .
N1 N 0.1113(7) 0.4837(5) 0.0982(4) 0.041(2) Uani 1 1 d . . .
C1 C 0.1376(9) 0.4437(8) 0.0414(6) 0.050(3) Uani 1 1 d . . .
C2 C 0.0858(12) 0.3758(8) 0.0287(6) 0.072(4) Uani 1 1 d . . .
H2A H 0.1055 0.3500 -0.0112 0.086 Uiso 1 1 calc R . .
C3 C 0.0017(12) 0.3460(10) 0.0780(8) 0.083(5) Uani 1 1 d . . .
H3A H -0.0383 0.3036 0.0683 0.100 Uiso 1 1 calc R . .
C4 C -0.0222(12) 0.3787(9) 0.1405(7) 0.076(4) Uani 1 1 d . . .
H4A H -0.0741 0.3559 0.1751 0.091 Uiso 1 1 calc R . .
C5 C 0.0361(8) 0.4492(7) 0.1498(6) 0.046(3) Uani 1 1 d . . .
N2 N 0.0131(7) 0.4901(6) 0.2078(5) 0.045(2) Uani 1 1 d . . .
C6 C -0.0852(10) 0.4751(10) 0.2521(7) 0.070(4) Uani 1 1 d . . .
H6A H -0.1331 0.4559 0.2246 0.105 Uiso 1 1 calc R . .
H6B H -0.1140 0.5311 0.2651 0.105 Uiso 1 1 calc R . .
H6C H -0.0728 0.4285 0.2955 0.105 Uiso 1 1 calc R . .
N3 N 0.0628(7) 0.5878(6) 0.2724(4) 0.042(2) Uani 1 1 d . . .
C7 C 0.0930(8) 0.5170(7) 0.2425(5) 0.040(2) Uani 1 1 d . . .
C8 C 0.1917(10) 0.4708(8) 0.2466(6) 0.055(3) Uani 1 1 d . . .
H8A H 0.2119 0.4241 0.2222 0.066 Uiso 1 1 calc R . .
C9 C 0.2582(8) 0.4970(7) 0.2880(6) 0.048(3) Uani 1 1 d . . .
H9A H 0.3245 0.4668 0.2926 0.058 Uiso 1 1 calc R . .
C10 C 0.2284(9) 0.5679(7) 0.3233(6) 0.047(3) Uani 1 1 d . . .
H10A H 0.2730 0.5851 0.3520 0.057 Uiso 1 1 calc R . .
C11 C 0.1286(9) 0.6123(7) 0.3137(5) 0.046(3) Uani 1 1 d . . .
N4 N 0.0935(7) 0.6876(6) 0.3432(5) 0.048(2) Uani 1 1 d . . .
C12 C -0.0113(9) 0.7368(9) 0.3215(8) 0.071(4) Uani 1 1 d . . .
H12A H -0.0205 0.7347 0.2722 0.107 Uiso 1 1 calc R . .
H12B H -0.0143 0.7995 0.3250 0.107 Uiso 1 1 calc R . .
H12C H -0.0653 0.7072 0.3535 0.107 Uiso 1 1 calc R . .
N5 N 0.1448(6) 0.7682(6) 0.4212(4) 0.0374(19) Uani 1 1 d . . .
C13 C 0.1206(9) 0.6857(7) 0.4148(6) 0.047(3) Uani 1 1 d . . .
C14 C 0.1225(10) 0.6117(8) 0.4705(6) 0.056(3) Uani 1 1 d . . .
H14A H 0.1082 0.5550 0.4646 0.067 Uiso 1 1 calc R . .
C15 C 0.1469(10) 0.6235(8) 0.5378(6) 0.059(3) Uani 1 1 d . . .
H15A H 0.1507 0.5730 0.5770 0.071 Uiso 1 1 calc R . .
C16 C 0.1656(9) 0.7074(7) 0.5479(6) 0.051(3) Uani 1 1 d . . .
H16A H 0.1792 0.7156 0.5932 0.061 Uiso 1 1 calc R . .
C17 C 0.1630(7) 0.7781(7) 0.4872(5) 0.037(2) Uani 1 1 d . . .
N6 N 0.1838(6) 0.8664(6) 0.4925(4) 0.041(2) Uani 1 1 d . . .
C18 C 0.2569(8) 0.8760(8) 0.5439(5) 0.046(3) Uani 1 1 d . . .
H18A H 0.2869 0.8164 0.5674 0.069 Uiso 1 1 calc R . .
H18B H 0.2208 0.9059 0.5799 0.069 Uiso 1 1 calc R . .
H18C H 0.3107 0.9119 0.5180 0.069 Uiso 1 1 calc R . .
N7 N 0.1825(7) 1.0220(6) 0.4376(5) 0.047(2) Uani 1 1 d . . .
C19 C 0.1309(8) 0.9455(7) 0.4511(5) 0.041(2) Uani 1 1 d . . .
C20 C 0.0334(8) 0.9441(8) 0.4281(5) 0.045(3) Uani 1 1 d . . .
H20A H -0.0001 0.8908 0.4395 0.054 Uiso 1 1 calc R . .
C21 C -0.0135(9) 1.0280(9) 0.3860(7) 0.057(3) Uani 1 1 d . . .
H21A H -0.0775 1.0295 0.3676 0.069 Uiso 1 1 calc R . .
C22 C 0.0357(8) 1.1062(7) 0.3727(6) 0.049(3) Uani 1 1 d . . .
H22A H 0.0043 1.1618 0.3476 0.058 Uiso 1 1 calc R . .
C23 C 0.1344(8) 1.1007(8) 0.3978(6) 0.050(3) Uani 1 1 d . . .
N8 N 0.1878(7) 1.1800(6) 0.3898(5) 0.054(2) Uani 1 1 d . . .
C24 C 0.1299(11) 1.2673(9) 0.3921(9) 0.077(4) Uani 1 1 d . . .
H24A H 0.1770 1.3136 0.3853 0.115 Uiso 1 1 calc R . .
H24B H 0.0914 1.2629 0.4385 0.115 Uiso 1 1 calc R . .
H24C H 0.0828 1.2834 0.3541 0.115 Uiso 1 1 calc R . .
N9 N 0.3318(7) 1.1164(6) 0.3254(4) 0.043(2) Uani 1 1 d . . .
C25 C 0.2943(8) 1.1742(8) 0.3687(6) 0.049(3) Uani 1 1 d . . .
C26 C 0.3572(9) 1.2296(8) 0.3912(6) 0.052(3) Uani 1 1 d . . .
H26A H 0.3303 1.2705 0.4197 0.062 Uiso 1 1 calc R . .
C27 C 0.4622(9) 1.2204(8) 0.3688(6) 0.056(3) Uani 1 1 d . . .
H27A H 0.5054 1.2577 0.3820 0.067 Uiso 1 1 calc R . .
C28 C 0.5061(9) 1.1582(7) 0.3277(6) 0.050(3) Uani 1 1 d . . .
H28A H 0.5765 1.1516 0.3137 0.060 Uiso 1 1 calc R . .
C29 C 0.4341(8) 1.1068(7) 0.3096(5) 0.044(3) Uani 1 1 d . . .
N10 N 0.4671(8) 1.0416(6) 0.2651(5) 0.049(2) Uani 1 1 d . . .
C30 C 0.5435(10) 1.0694(9) 0.2024(6) 0.065(3) Uani 1 1 d . . .
H30A H 0.5586 1.0210 0.1768 0.098 Uiso 1 1 calc R . .
H30B H 0.6061 1.0815 0.2198 0.098 Uiso 1 1 calc R . .
H30C H 0.5151 1.1239 0.1699 0.098 Uiso 1 1 calc R . .
N11 N 0.4820(7) 0.8953(6) 0.2426(4) 0.045(2) Uani 1 1 d . . .
C31 C 0.4489(8) 0.9512(7) 0.2893(6) 0.044(2) Uani 1 1 d . . .
C32 C 0.4042(8) 0.9156(7) 0.3596(5) 0.043(2) Uani 1 1 d . . .
H32A H 0.3812 0.9535 0.3913 0.052 Uiso 1 1 calc R . .
C33 C 0.3954(8) 0.8205(7) 0.3802(6) 0.048(3) Uani 1 1 d . . .
H33A H 0.3697 0.7946 0.4272 0.057 Uiso 1 1 calc R . .
C34 C 0.4241(8) 0.7662(7) 0.3324(6) 0.045(3) Uani 1 1 d . . .
H34A H 0.4145 0.7042 0.3450 0.054 Uiso 1 1 calc R . .
C35 C 0.4688(7) 0.8069(7) 0.2630(5) 0.037(2) Uani 1 1 d . . .
N12 N 0.4985(6) 0.7576(6) 0.2101(5) 0.043(2) Uani 1 1 d . . .
C36 C 0.5475(10) 0.8030(7) 0.1390(6) 0.057(3) Uani 1 1 d . . .
H36A H 0.5249 0.8674 0.1288 0.086 Uiso 1 1 calc R . .
H36B H 0.5278 0.7768 0.1014 0.086 Uiso 1 1 calc R . .
H36C H 0.6215 0.7944 0.1406 0.086 Uiso 1 1 calc R . .
N13 N 0.4808(6) 0.6123(5) 0.1944(4) 0.0362(18) Uani 1 1 d . . .
C37 C 0.5265(7) 0.6608(7) 0.2296(5) 0.039(2) Uani 1 1 d . . .
C38 C 0.5969(8) 0.6189(8) 0.2814(6) 0.051(3) Uani 1 1 d . . .
H38A H 0.6289 0.6534 0.3060 0.061 Uiso 1 1 calc R . .
C39 C 0.6176(9) 0.5250(8) 0.2950(6) 0.058(3) Uani 1 1 d . . .
H39A H 0.6590 0.4945 0.3324 0.069 Uiso 1 1 calc R . .
C40 C 0.5774(8) 0.4772(7) 0.2536(6) 0.046(3) Uani 1 1 d . . .
H40A H 0.5955 0.4145 0.2601 0.055 Uiso 1 1 calc R . .
C41 C 0.5091(8) 0.5219(7) 0.2013(5) 0.043(3) Uani 1 1 d . . .
N14 N 0.4610(7) 0.4733(6) 0.1602(5) 0.043(2) Uani 1 1 d . . .
C42 C 0.4592(9) 0.3758(7) 0.1860(5) 0.045(3) Uani 1 1 d . . .
H42A H 0.4905 0.3562 0.2317 0.068 Uiso 1 1 calc R . .
H42B H 0.4971 0.3452 0.1510 0.068 Uiso 1 1 calc R . .
H42C H 0.3887 0.3608 0.1925 0.068 Uiso 1 1 calc R . .
N15 N 0.3385(6) 0.4829(5) 0.0765(4) 0.0364(18) Uani 1 1 d . . .
C43 C 0.4193(8) 0.5181(7) 0.0924(5) 0.040(2) Uani 1 1 d . . .
C44 C 0.4628(8) 0.5932(6) 0.0470(5) 0.037(2) Uani 1 1 d . . .
H44A H 0.5207 0.6151 0.0596 0.044 Uiso 1 1 calc R . .
C45 C 0.4175(9) 0.6347(7) -0.0177(6) 0.045(3) Uani 1 1 d . . .
H45A H 0.4438 0.6856 -0.0490 0.054 Uiso 1 1 calc R . .
C46 C 0.3334(9) 0.5992(7) -0.0344(6) 0.049(3) Uani 1 1 d . . .
H46A H 0.2995 0.6265 -0.0763 0.059 Uiso 1 1 calc R . .
C47 C 0.3000(8) 0.5203(7) 0.0137(6) 0.044(3) Uani 1 1 d . . .
N16 N 0.2187(7) 0.4789(6) -0.0079(4) 0.045(2) Uani 1 1 d . . .
C48 C 0.2389(10) 0.4468(10) -0.0766(6) 0.066(4) Uani 1 1 d . . .
H48A H 0.1799 0.4188 -0.0847 0.100 Uiso 1 1 calc R . .
H48B H 0.2988 0.4028 -0.0731 0.100 Uiso 1 1 calc R . .
H48C H 0.2510 0.4980 -0.1165 0.100 Uiso 1 1 calc R . .
C49 C 0.2102(8) 0.7531(6) 0.0959(5) 0.036(2) Uani 1 1 d . . .
C50 C 0.1498(8) 0.7910(6) 0.0496(5) 0.037(2) Uani 1 1 d . . .
C51 C 0.0880(7) 0.8393(7) -0.0054(5) 0.038(2) Uani 1 1 d . . .
C52 C 0.1273(8) 0.8600(7) -0.0781(6) 0.048(3) Uani 1 1 d . . .
H52A H 0.1959 0.8407 -0.0902 0.057 Uiso 1 1 calc R . .
C53 C 0.0648(9) 0.9096(8) -0.1332(6) 0.054(3) Uani 1 1 d . . .
H53A H 0.0915 0.9228 -0.1815 0.064 Uiso 1 1 calc R . .
C54 C -0.0374(8) 0.9388(6) -0.1150(6) 0.041(2) Uani 1 1 d . . .
C55 C -0.0772(9) 0.9170(9) -0.0436(6) 0.061(3) Uani 1 1 d . . .
H55A H -0.1465 0.9347 -0.0321 0.074 Uiso 1 1 calc R . .
C56 C -0.0156(9) 0.8690(9) 0.0116(6) 0.060(3) Uani 1 1 d . . .
H56A H -0.0430 0.8566 0.0597 0.071 Uiso 1 1 calc R . .
C57 C -0.1013(8) 0.9925(6) -0.1726(5) 0.036(2) Uani 1 1 d . . .
C58 C -0.1543(8) 1.0364(7) -0.2194(6) 0.045(3) Uani 1 1 d . . .
B1 B 0.3392(9) 1.1942(8) 0.0624(7) 0.074(5) Uani 1 1 d D . .
F11 F 0.3030(17) 1.2667(10) 0.0931(9) 0.142(10) Uani 0.61(3) 1 d PD A 1
F12 F 0.4396(9) 1.2017(14) 0.0399(8) 0.103(8) Uani 0.61(3) 1 d PD A 1
F13 F 0.3249(13) 1.1150(8) 0.1107(7) 0.083(6) Uani 0.61(3) 1 d PD A 1
F11' F 0.277(2) 1.209(4) 0.1209(14) 0.27(3) Uiso 0.39(3) 1 d PD A 2
F12' F 0.411(3) 1.255(2) 0.0446(18) 0.24(3) Uani 0.39(3) 1 d PD A 2
F13' F 0.388(4) 1.1069(15) 0.079(3) 0.23(3) Uani 0.39(3) 1 d PD A 2
F14 F 0.2826(8) 1.1999(8) 0.0046(6) 0.150(5) Uani 1 1 d D A .
B2 B 0.2274(8) 0.7626(7) 0.7452(5) 0.059(4) Uani 1 1 d D . .
F21 F 0.1282(5) 0.7619(6) 0.7297(4) 0.094(3) Uani 1 1 d D . .
F22 F 0.2445(7) 0.8533(6) 0.7377(5) 0.115(4) Uani 1 1 d D . .
F23 F 0.2959(6) 0.7260(5) 0.6970(4) 0.086(2) Uani 1 1 d D . .
F24 F 0.2422(6) 0.7143(8) 0.8144(4) 0.132(4) Uani 1 1 d D . .
B3 B 0.7469(13) 0.6457(11) 0.4502(8) 0.192(15) Uani 1 1 d DU . .
F31 F 0.7733(12) 0.5944(9) 0.3996(7) 0.142(7) Uani 0.840(18) 1 d PD B 1
F32 F 0.7561(13) 0.5945(8) 0.5189(7) 0.147(7) Uani 0.840(18) 1 d PD B 1
F33 F 0.6456(14) 0.6820(11) 0.4436(10) 0.211(11) Uani 0.840(18) 1 d PD B 1
F34 F 0.809(2) 0.7158(16) 0.4386(14) 0.47(3) Uiso 0.840(18) 1 d PD B 1
F31' F 0.733(4) 0.677(5) 0.379(2) 0.16(4) Uani 0.160(18) 1 d PDU B 2
F32' F 0.725(5) 0.715(4) 0.485(4) 0.7(3) Uiso 0.160(18) 1 d PD B 2
F33' F 0.687(3) 0.579(3) 0.480(2) 0.072(18) Uiso 0.160(18) 1 d PD B 2
F34' F 0.848(3) 0.612(3) 0.459(3) 0.09(2) Uani 0.160(18) 1 d PDU B 2
O1W O 0.1551(12) 1.2289(8) 0.2120(7) 0.138(5) Uani 1 1 d . . .
O1 O 0.3320(8) 0.9495(6) 0.0676(5) 0.070(3) Uani 1 1 d . . .
H1 H 0.3365 0.9941 0.0779 0.105 Uiso 1 1 d G . .
C59 C 0.3616(11) 0.9499(10) -0.0063(7) 0.074(4) Uani 1 1 d . . .
H59A H 0.4049 0.9985 -0.0264 0.111 Uiso 1 1 calc R . .
H59B H 0.3009 0.9592 -0.0331 0.111 Uiso 1 1 calc R . .
H59C H 0.3993 0.8922 -0.0096 0.111 Uiso 1 1 calc R . .

loop_
_atom_site_aniso_label
_atom_site_aniso_U_11
_atom_site_aniso_U_22
_atom_site_aniso_U_33
_atom_site_aniso_U_23
_atom_site_aniso_U_13
_atom_site_aniso_U_12
Ag1 0.0804(7) 0.0589(6) 0.0476(5) -0.0177(4) -0.0046(5) -0.0147(5)
Ag2 0.0743(6) 0.0462(5) 0.0291(4) -0.0067(3) -0.0081(4) 0.0080(4)
Ag3 0.0664(6) 0.0446(5) 0.0412(5) -0.0164(4) -0.0013(4) 0.0067(4)
Ag4 0.0405(4) 0.0416(4) 0.0377(4) -0.0086(3) -0.0099(3) 0.0118(3)
Ag5 0.0493(5) 0.0386(4) 0.0390(4) -0.0086(3) 0.0044(3) -0.0045(4)
N1 0.055(5) 0.030(4) 0.036(5) -0.004(3) 0.005(4) -0.005(4)
C1 0.064(7) 0.048(6) 0.040(6) -0.018(5) 0.006(5) -0.005(6)
C2 0.124(12) 0.061(8) 0.036(6) -0.027(6) 0.034(7) -0.030(8)
C3 0.114(12) 0.070(9) 0.077(10) -0.035(8) 0.033(9) -0.053(9)
C4 0.105(11) 0.068(9) 0.063(9) -0.024(7) 0.016(8) -0.046(8)
C5 0.054(7) 0.044(6) 0.044(6) -0.016(5) 0.006(5) -0.011(5)
N2 0.053(5) 0.043(5) 0.042(5) -0.017(4) 0.010(4) -0.010(4)
C6 0.060(8) 0.097(11) 0.056(8) -0.020(7) 0.014(6) -0.028(8)
N3 0.051(5) 0.039(5) 0.035(5) -0.008(4) 0.012(4) -0.005(4)
C7 0.035(6) 0.047(6) 0.035(5) -0.010(4) 0.007(4) 0.001(5)
C8 0.082(9) 0.048(7) 0.036(6) -0.010(5) 0.008(6) -0.020(6)
C9 0.040(6) 0.043(6) 0.055(7) 0.001(5) 0.003(5) -0.004(5)
C10 0.053(7) 0.046(6) 0.041(6) -0.015(5) 0.001(5) 0.007(5)
C11 0.066(7) 0.046(6) 0.025(5) -0.005(4) -0.011(5) 0.002(5)
N4 0.055(6) 0.050(5) 0.037(5) -0.017(4) -0.004(4) 0.015(4)
C12 0.042(7) 0.082(9) 0.104(11) -0.054(8) -0.023(7) 0.019(6)
N5 0.032(4) 0.047(5) 0.031(4) -0.009(4) 0.002(3) 0.001(4)
C13 0.052(7) 0.043(6) 0.039(6) -0.006(5) 0.002(5) 0.007(5)
C14 0.084(9) 0.038(6) 0.043(6) -0.005(5) 0.007(6) -0.010(6)
C15 0.085(9) 0.044(7) 0.035(6) 0.007(5) 0.001(6) 0.013(6)
C16 0.070(8) 0.036(6) 0.043(6) -0.004(5) 0.001(6) -0.007(5)
C17 0.032(5) 0.047(6) 0.029(5) -0.007(4) 0.000(4) 0.002(4)
N6 0.044(5) 0.042(5) 0.035(5) -0.001(4) -0.003(4) -0.009(4)
C18 0.050(6) 0.055(7) 0.033(6) -0.006(5) -0.012(5) -0.003(5)
N7 0.057(6) 0.045(5) 0.040(5) -0.019(4) -0.005(4) 0.015(5)
C19 0.050(6) 0.044(6) 0.028(5) -0.012(4) -0.002(4) 0.009(5)
C20 0.046(6) 0.053(7) 0.038(6) -0.019(5) -0.006(5) 0.005(5)
C21 0.044(7) 0.069(8) 0.059(8) -0.023(6) -0.005(6) 0.010(6)
C22 0.046(6) 0.041(6) 0.056(7) -0.014(5) -0.012(5) 0.017(5)
C23 0.045(6) 0.048(7) 0.061(7) -0.027(6) -0.004(5) 0.015(5)
N8 0.048(6) 0.041(5) 0.070(7) -0.015(5) -0.006(5) 0.014(4)
C24 0.067(9) 0.062(8) 0.108(12) -0.040(8) 0.000(8) 0.003(7)
N9 0.052(6) 0.047(5) 0.029(4) -0.007(4) -0.015(4) 0.001(4)
C25 0.045(6) 0.049(6) 0.045(6) -0.006(5) 0.002(5) 0.015(5)
C26 0.060(7) 0.054(7) 0.042(6) -0.014(5) -0.004(5) -0.007(6)
C27 0.060(8) 0.056(7) 0.053(7) -0.021(6) 0.012(6) -0.014(6)
C28 0.057(7) 0.037(6) 0.052(7) -0.006(5) 0.004(5) -0.001(5)
C29 0.050(7) 0.033(5) 0.039(6) 0.000(4) 0.000(5) 0.013(5)
N10 0.074(7) 0.034(5) 0.039(5) -0.014(4) 0.003(5) 0.003(4)
C30 0.078(9) 0.065(8) 0.050(7) -0.016(6) 0.022(6) -0.014(7)
N11 0.050(5) 0.047(5) 0.035(5) -0.005(4) -0.003(4) -0.003(4)
C31 0.041(6) 0.050(6) 0.040(6) -0.008(5) -0.008(5) 0.004(5)
C32 0.052(6) 0.040(6) 0.031(5) -0.011(4) 0.011(5) 0.011(5)
C33 0.049(6) 0.051(7) 0.041(6) -0.010(5) 0.003(5) -0.001(5)
C34 0.048(6) 0.044(6) 0.045(6) -0.017(5) 0.002(5) 0.002(5)
C35 0.028(5) 0.056(7) 0.030(5) -0.013(5) -0.003(4) -0.003(5)
N12 0.038(5) 0.046(5) 0.041(5) -0.013(4) 0.011(4) 0.007(4)
C36 0.076(8) 0.038(6) 0.048(7) 0.001(5) 0.002(6) 0.005(6)
N13 0.034(4) 0.043(5) 0.026(4) -0.003(3) -0.001(3) 0.007(4)
C37 0.023(5) 0.052(6) 0.036(5) -0.004(5) -0.005(4) 0.013(4)
C38 0.035(6) 0.064(8) 0.049(7) -0.007(5) -0.012(5) 0.007(5)
C39 0.050(7) 0.064(8) 0.049(7) 0.005(6) -0.024(6) 0.012(6)
C40 0.050(6) 0.040(6) 0.041(6) -0.004(5) -0.008(5) 0.014(5)
C41 0.038(6) 0.038(6) 0.039(6) 0.003(4) 0.014(4) 0.013(5)
N14 0.051(5) 0.037(5) 0.040(5) -0.006(4) -0.007(4) 0.003(4)
C42 0.061(7) 0.041(6) 0.028(5) 0.003(4) -0.001(5) -0.004(5)
N15 0.049(5) 0.037(4) 0.023(4) -0.008(3) -0.001(4) 0.000(4)
C43 0.055(7) 0.041(6) 0.022(5) -0.010(4) -0.003(4) 0.012(5)
C44 0.045(6) 0.031(5) 0.036(5) -0.010(4) -0.002(4) -0.004(4)
C45 0.058(7) 0.038(6) 0.040(6) -0.013(5) 0.006(5) -0.005(5)
C46 0.059(7) 0.046(6) 0.035(6) 0.001(5) -0.004(5) 0.002(5)
C47 0.048(6) 0.036(6) 0.050(7) -0.020(5) 0.002(5) 0.000(5)
N16 0.055(6) 0.046(5) 0.033(5) -0.013(4) 0.012(4) -0.007(4)
C48 0.070(8) 0.094(10) 0.037(6) -0.019(6) -0.003(6) -0.006(7)
C49 0.046(6) 0.035(5) 0.026(5) -0.002(4) -0.006(4) 0.002(4)
C50 0.047(6) 0.034(5) 0.036(5) -0.016(4) 0.005(5) -0.010(5)
C51 0.037(5) 0.037(5) 0.040(6) -0.009(4) -0.010(4) 0.002(4)
C52 0.026(5) 0.055(7) 0.060(7) -0.021(5) -0.006(5) 0.020(5)
C53 0.052(7) 0.073(8) 0.025(5) -0.002(5) -0.009(5) 0.025(6)
C54 0.056(7) 0.023(5) 0.043(6) -0.007(4) -0.002(5) -0.003(5)
C55 0.044(7) 0.079(9) 0.050(7) -0.006(6) -0.007(5) 0.024(6)
C56 0.054(7) 0.087(9) 0.027(6) 0.002(6) -0.003(5) 0.005(6)
C57 0.043(6) 0.030(5) 0.036(5) -0.011(4) -0.007(5) -0.001(4)
C58 0.036(6) 0.052(6) 0.043(6) -0.016(5) -0.004(5) 0.020(5)
B1 0.074(12) 0.074(12) 0.086(13) -0.034(10) -0.006(10) -0.018(10)
F11 0.24(3) 0.070(12) 0.109(15) -0.030(10) 0.035(15) -0.030(13)
F12 0.088(11) 0.097(16) 0.118(14) 0.021(10) -0.026(9) -0.061(10)
F13 0.118(13) 0.036(8) 0.092(11) 0.000(7) -0.007(9) -0.029(8)
F12' 0.38(8) 0.10(3) 0.27(6) -0.06(3) 0.06(5) -0.16(4)
F13' 0.21(5) 0.15(4) 0.40(8) -0.14(5) -0.19(6) 0.06(4)
F14 0.134(10) 0.192(13) 0.127(10) -0.017(9) -0.039(8) -0.047(9)
B2 0.061(9) 0.084(11) 0.041(7) -0.010(7) -0.001(6) -0.057(8)
F21 0.068(5) 0.104(6) 0.090(6) 0.026(5) -0.037(5) -0.002(5)
F22 0.105(7) 0.104(7) 0.156(9) -0.079(7) 0.061(6) -0.050(6)
F23 0.129(7) 0.053(4) 0.067(5) -0.013(4) -0.003(5) 0.022(4)
F24 0.072(6) 0.251(13) 0.040(4) 0.022(6) -0.010(4) 0.011(7)
B3 0.190(18) 0.194(18) 0.195(18) -0.048(10) -0.011(10) -0.022(10)
F31 0.209(16) 0.104(10) 0.128(12) -0.056(8) -0.077(11) 0.037(10)
F32 0.249(19) 0.088(9) 0.097(10) -0.012(7) -0.057(11) 0.031(10)
F33 0.24(2) 0.151(15) 0.26(2) -0.114(15) -0.119(18) 0.107(14)
F31' 0.15(4) 0.16(4) 0.16(4) -0.02(2) -0.02(2) -0.03(2)
F34' 0.08(2) 0.08(2) 0.10(3) 0.015(17) -0.002(17) -0.021(17)
O1W 0.200(15) 0.092(9) 0.112(10) -0.038(8) -0.017(10) 0.055(9)
O1 0.093(7) 0.051(5) 0.063(6) -0.012(4) 0.016(5) -0.011(5)
C59 0.086(10) 0.082(10) 0.058(8) -0.015(7) 0.000(7) -0.030(8)

loop_
_atom_type_symbol
_atom_type_description
_atom_type_scat_dispersion_real
_atom_type_scat_dispersion_imag
_atom_type_scat_source
C C 0.0033 0.0016 'International Tables Vol C Tables 4.2.6.8 and 6.1.1.4'
H H 0.0000 0.0000 'International Tables Vol C Tables 4.2.6.8 and 6.1.1.4'
B B 0.0013 0.0007 'International Tables Vol C Tables 4.2.6.8 and 6.1.1.4'
N N 0.0061 0.0033 'International Tables Vol C Tables 4.2.6.8 and 6.1.1.4'
F F 0.0171 0.0103 'International Tables Vol C Tables 4.2.6.8 and 6.1.1.4'
Ag Ag -0.8971 1.1015 'International Tables Vol C Tables 4.2.6.8 and 6.1.1.4'
O O 0.0106 0.0060 'International Tables Vol C Tables 4.2.6.8 and 6.1.1.4'

loop_
_geom_angle_atom_site_label_1
_geom_angle_atom_site_label_2
_geom_angle_atom_site_label_3
_geom_angle
_geom_angle_site_symmetry_1
_geom_angle_site_symmetry_3
C58 Ag1 N9 163.3(3) 2_575 .
C58 Ag1 Ag2 45.1(3) 2_575 .
N9 Ag1 Ag2 119.7(2) . .
C58 Ag2 N5 161.8(4) 2_575 .
C58 Ag2 Ag1 47.8(3) 2_575 .
N5 Ag2 Ag1 141.5(2) . .
C58 Ag2 Ag3 47.6(3) 2_575 .
N5 Ag2 Ag3 133.6(2) . .
Ag1 Ag2 Ag3 83.78(4) . .
C58 Ag3 C49 151.5(4) 2_575 .
C58 Ag3 O1 98.3(4) 2_575 .
C49 Ag3 O1 93.6(3) . .
C58 Ag3 C57 26.4(3) 2_575 2_575
C49 Ag3 C57 129.6(3) . 2_575
O1 Ag3 C57 88.3(3) . 2_575
C58 Ag3 Ag4 157.0(3) 2_575 .
C49 Ag3 Ag4 45.5(2) . .
O1 Ag3 Ag4 93.8(2) . .
C57 Ag3 Ag4 174.7(2) 2_575 .
C58 Ag3 Ag2 44.1(3) 2_575 .
C49 Ag3 Ag2 137.2(2) . .
O1 Ag3 Ag2 128.1(2) . .
C57 Ag3 Ag2 68.4(2) 2_575 .
Ag4 Ag3 Ag2 113.63(5) . .
C49 Ag4 N13 176.7(3) . .
C49 Ag4 Ag3 50.2(3) . .
N13 Ag4 Ag3 131.4(2) . .
C49 Ag4 Ag5 48.3(3) . .
N13 Ag4 Ag5 131.9(2) . .
Ag3 Ag4 Ag5 92.18(4) . .
N1 Ag5 C49 175.3(3) . .
N1 Ag5 C50 149.8(3) . .
C49 Ag5 C50 28.4(3) . .
N1 Ag5 Ag4 135.7(2) . .
C49 Ag5 Ag4 44.3(2) . .
C50 Ag5 Ag4 71.8(2) . .
C1 N1 C5 118.9(9) . .
C1 N1 Ag5 123.4(7) . .
C5 N1 Ag5 116.4(6) . .
N1 C1 C2 123.1(10) . .
N1 C1 N16 116.6(9) . .
C2 C1 N16 120.1(10) . .
C1 C2 C3 117.9(10) . .
C4 C3 C2 121.0(12) . .
C3 C4 C5 117.2(12) . .
N1 C5 N2 117.4(9) . .
N1 C5 C4 121.2(10) . .
N2 C5 C4 121.2(10) . .
C5 N2 C7 121.1(9) . .
C5 N2 C6 119.1(9) . .
C7 N2 C6 115.8(9) . .
C7 N3 C11 118.6(9) . .
N3 C7 C8 123.5(10) . .
N3 C7 N2 113.7(9) . .
C8 C7 N2 122.8(9) . .
C9 C8 C7 117.2(11) . .
C8 C9 C10 121.3(11) . .
C9 C10 C11 117.2(11) . .
N3 C11 N4 116.2(10) . .
N3 C11 C10 122.1(10) . .
N4 C11 C10 121.6(10) . .
C11 N4 C13 118.0(8) . .
C11 N4 C12 116.6(9) . .
C13 N4 C12 116.8(9) . .
C17 N5 C13 118.5(9) . .
C17 N5 Ag2 124.5(7) . .
C13 N5 Ag2 116.2(6) . .
C14 C13 N5 122.7(10) . .
C14 C13 N4 124.9(10) . .
N5 C13 N4 112.4(9) . .
C13 C14 C15 117.0(11) . .
C16 C15 C14 122.3(10) . .
C17 C16 C15 115.8(10) . .
N5 C17 C16 123.4(10) . .
N5 C17 N6 117.1(8) . .
C16 C17 N6 119.4(9) . .
C19 N6 C17 120.3(8) . .
C19 N6 C18 119.4(9) . .
C17 N6 C18 120.2(8) . .
C19 N7 C23 116.9(9) . .
N7 C19 C20 123.9(9) . .
N7 C19 N6 114.5(9) . .
C20 C19 N6 121.6(10) . .
C19 C20 C21 117.3(11) . .
C22 C21 C20 120.0(11) . .
C21 C22 C23 118.5(10) . .
N7 C23 C22 123.4(11) . .
N7 C23 N8 114.6(10) . .
C22 C23 N8 121.7(10) . .
C25 N8 C23 118.4(9) . .
C25 N8 C24 121.0(10) . .
C23 N8 C24 119.9(9) . .
C29 N9 C25 118.0(9) . .
C29 N9 Ag1 117.7(7) . .
C25 N9 Ag1 123.2(7) . .
N9 C25 C26 122.3(10) . .
N9 C25 N8 118.5(11) . .
C26 C25 N8 119.2(10) . .
C27 C26 C25 116.5(11) . .
C26 C27 C28 123.6(11) . .
C27 C28 C29 113.6(11) . .
N9 C29 C28 125.6(10) . .
N9 C29 N10 113.9(10) . .
C28 C29 N10 120.2(10) . .
C31 N10 C29 120.9(9) . .
C31 N10 C30 120.1(9) . .
C29 N10 C30 117.2(9) . .
C35 N11 C31 119.6(9) . .
N11 C31 N10 116.3(9) . .
N11 C31 C32 120.9(10) . .
N10 C31 C32 122.7(10) . .
C31 C32 C33 117.8(9) . .
C34 C33 C32 120.9(10) . .
C33 C34 C35 118.0(10) . .
N11 C35 N12 115.0(9) . .
N11 C35 C34 122.7(9) . .
N12 C35 C34 122.2(10) . .
C35 N12 C37 120.9(8) . .
C35 N12 C36 119.9(9) . .
C37 N12 C36 113.6(8) . .
C37 N13 C41 121.0(8) . .
C37 N13 Ag4 113.3(6) . .
C41 N13 Ag4 124.4(7) . .
N13 C37 C38 121.3(10) . .
N13 C37 N12 114.9(8) . .
C38 C37 N12 123.9(10) . .
C39 C38 C37 118.2(11) . .
C40 C39 C38 119.6(10) . .
C39 C40 C41 120.3(10) . .
N13 C41 C40 119.0(10) . .
N13 C41 N14 119.1(9) . .
C40 C41 N14 121.7(9) . .
C41 N14 C43 121.5(8) . .
C41 N14 C42 118.8(8) . .
C43 N14 C42 119.6(8) . .
C47 N15 C43 117.3(9) . .
N15 C43 C44 123.5(9) . .
N15 C43 N14 115.4(9) . .
C44 C43 N14 121.1(10) . .
C45 C44 C43 118.3(9) . .
C46 C45 C44 118.7(10) . .
C45 C46 C47 117.8(10) . .
N15 C47 C46 124.2(10) . .
N15 C47 N16 118.6(9) . .
C46 C47 N16 117.2(10) . .
C1 N16 C47 122.2(9) . .
C1 N16 C48 118.0(9) . .
C47 N16 C48 117.0(9) . .
C50 C49 Ag4 163.0(8) . .
C50 C49 Ag5 91.9(7) . .
Ag4 C49 Ag5 87.4(3) . .
C50 C49 Ag3 106.0(7) . .
Ag4 C49 Ag3 84.3(3) . .
Ag5 C49 Ag3 143.0(5) . .
C49 C50 C51 174.9(11) . .
C49 C50 Ag5 59.7(6) . .
C51 C50 Ag5 124.5(7) . .
C50 C51 C52 121.2(9) . .
C50 C51 C56 120.1(9) . .
C52 C51 C56 118.7(9) . .
C51 C52 C53 120.8(9) . .
C54 C53 C52 119.5(10) . .
C55 C54 C53 120.0(10) . .
C55 C54 C57 120.9(10) . .
C53 C54 C57 119.1(9) . .
C54 C55 C56 121.0(11) . .
C55 C56 C51 119.9(10) . .
C58 C57 C54 179.5(12) . .
C58 C57 Ag3 55.4(6) . 2_575
C54 C57 Ag3 124.4(6) . 2_575
C57 C58 Ag2 152.3(9) . 2_575
C57 C58 Ag1 108.5(8) . 2_575
Ag2 C58 Ag1 87.2(4) 2_575 2_575
C57 C58 Ag3 98.2(7) . 2_575
Ag2 C58 Ag3 88.3(4) 2_575 2_575
Ag1 C58 Ag3 129.0(5) 2_575 2_575
F13 B1 F12' 138.0(16) . .
F13 B1 F12 112.3(10) . .
F12' B1 F12 37.4(17) . .
F13 B1 F11' 69(2) . .
F12' B1 F11' 110.6(12) . .
F12 B1 F11' 135.6(16) . .
F13 B1 F14 108.7(10) . .
F12' B1 F14 110.1(12) . .
F12 B1 F14 110.2(10) . .
F11' B1 F14 110.9(12) . .
F13 B1 F13' 42(2) . .
F12' B1 F13' 109.5(12) . .
F12 B1 F13' 74.2(19) . .
F11' B1 F13' 108.5(12) . .
F14 B1 F13' 107.2(11) . .
F13 B1 F11 109.8(10) . .
F12' B1 F11 73.0(19) . .
F12 B1 F11 108.3(10) . .
F11' B1 F11 42(2) . .
F14 B1 F11 107.3(10) . .
F13' B1 F11 141.7(18) . .
F21 B2 F24 110.3(8) . .
F21 B2 F23 110.8(8) . .
F24 B2 F23 109.5(9) . .
F21 B2 F22 107.2(9) . .
F24 B2 F22 110.3(9) . .
F23 B2 F22 108.6(7) . .
F33' B3 F31' 111.0(13) . .
F33' B3 F32' 109.8(13) . .
F31' B3 F32' 109.8(13) . .
F33' B3 F32 57.6(18) . .
F31' B3 F32 166(3) . .
F32' B3 F32 83(3) . .
F33' B3 F34' 108.9(12) . .
F31' B3 F34' 109.2(13) . .
F32' B3 F34' 108.1(13) . .
F32 B3 F34' 70(2) . .
F33' B3 F31 83(2) . .
F31' B3 F31 56(3) . .
F32' B3 F31 165(3) . .
F32 B3 F31 111.6(11) . .
F34' B3 F31 74(2) . .
F33' B3 F34 165(2) . .
F31' B3 F34 84(2) . .
F32' B3 F34 59(2) . .
F32 B3 F34 108.7(12) . .
F34' B3 F34 69(2) . .
F31 B3 F34 110.1(12) . .
F33' B3 F33 72.2(18) . .
F31' B3 F33 72(3) . .
F32' B3 F33 69(3) . .
F32 B3 F33 108.7(11) . .
F34' B3 F33 177(3) . .
F31 B3 F33 108.6(11) . .
F34 B3 F33 109.2(12) . .
C59 O1 Ag3 133.9(8) . .

loop_
_geom_bond_atom_site_label_1
_geom_bond_atom_site_label_2
_geom_bond_distance
_geom_bond_site_symmetry_2
Ag1 C58 2.190(11) 2_575
Ag1 N9 2.219(8) .
Ag1 Ag2 2.9543(15) .
Ag2 C58 2.094(11) 2_575
Ag2 N5 2.198(8) .
Ag2 Ag3 3.0082(13) .
Ag3 C58 2.221(10) 2_575
Ag3 C49 2.244(10) .
Ag3 O1 2.455(9) .
Ag3 C57 2.669(9) 2_575
Ag3 Ag4 2.9063(14) .
Ag4 C49 2.082(9) .
Ag4 N13 2.170(8) .
Ag4 Ag5 2.9786(13) .
Ag5 N1 2.172(8) .
Ag5 C49 2.227(10) .
Ag5 C50 2.577(10) .
N1 C1 1.350(13) .
N1 C5 1.369(13) .
C1 C2 1.370(16) .
C1 N16 1.405(13) .
C2 C3 1.411(17) .
C3 C4 1.383(17) .
C4 C5 1.428(15) .
C5 N2 1.376(12) .
N2 C7 1.427(13) .
N2 C6 1.470(13) .
N3 C7 1.327(12) .
N3 C11 1.351(13) .
C7 C8 1.388(15) .
C8 C9 1.372(16) .
C9 C10 1.389(15) .
C10 C11 1.398(15) .
C11 N4 1.392(13) .
N4 C13 1.428(13) .
N4 C12 1.520(13) .
N5 C17 1.339(12) .
N5 C13 1.352(13) .
C13 C14 1.342(14) .
C14 C15 1.398(16) .
C15 C16 1.377(15) .
C16 C17 1.372(14) .
C17 N6 1.418(13) .
N6 C19 1.407(12) .
N6 C18 1.468(12) .
N7 C19 1.363(14) .
N7 C23 1.364(13) .
C19 C20 1.386(14) .
C20 C21 1.431(15) .
C21 C22 1.367(16) .
C22 C23 1.400(15) .
C23 N8 1.423(15) .
N8 C25 1.403(14) .
N8 C24 1.448(14) .
N9 C29 1.335(13) .
N9 C25 1.352(13) .
C25 C26 1.396(16) .
C26 C27 1.393(16) .
C27 C28 1.394(15) .
C28 C29 1.399(15) .
C29 N10 1.444(12) .
N10 C31 1.372(13) .
N10 C30 1.486(14) .
N11 C35 1.324(13) .
N11 C31 1.369(13) .
C31 C32 1.407(14) .
C32 C33 1.410(14) .
C33 C34 1.357(14) .
C34 C35 1.413(14) .
C35 N12 1.384(12) .
N12 C37 1.430(13) .
N12 C36 1.479(13) .
N13 C37 1.321(13) .
N13 C41 1.350(12) .
C37 C38 1.394(13) .
C38 C39 1.377(16) .
C39 C40 1.359(16) .
C40 C41 1.393(14) .
C41 N14 1.417(14) .
N14 C43 1.429(12) .
N14 C42 1.439(12) .
N15 C47 1.309(13) .
N15 C43 1.323(13) .
C43 C44 1.392(14) .
C44 C45 1.389(14) .
C45 C46 1.369(15) .
C46 C47 1.402(14) .
C47 N16 1.427(13) .
N16 C48 1.482(13) .
C49 C50 1.226(13) .
C50 C51 1.390(14) .
C51 C52 1.398(14) .
C51 C56 1.401(15) .
C52 C53 1.400(14) .
C53 C54 1.388(14) .
C54 C55 1.377(15) .
C54 C57 1.463(13) .
C55 C56 1.389(15) .
C57 C58 1.198(13) .
C57 Ag3 2.669(9) 2_575
C58 Ag2 2.094(11) 2_575
C58 Ag1 2.190(11) 2_575
C58 Ag3 2.221(10) 2_575
B1 F13 1.341(12) .
B1 F12' 1.343(15) .
B1 F12 1.343(13) .
B1 F11' 1.350(15) .
B1 F14 1.359(12) .
B1 F13' 1.372(15) .
B1 F11 1.373(12) .
B2 F21 1.355(10) .
B2 F24 1.360(10) .
B2 F23 1.378(11) .
B2 F22 1.383(10) .
B3 F33' 1.33(4) .
B3 F31' 1.33(4) .
B3 F32' 1.35(4) .
B3 F32 1.355(14) .
B3 F34' 1.36(4) .
B3 F31 1.365(14) .
B3 F34 1.371(16) .
B3 F33 1.372(15) .
O1 C59 1.415(15) .
